data_1502830
loop_
_publ_author_name
'Schmidt, Lori E.'
'Deyrup, Stephen T.'
'Baltrusaitis, Jonas'
'Swenson, Dale C.'
'Wicklow, Donald T.'
'Gloer, James B.'

_publ_section_title
;
 Hymenopsins A and B and a macrophorin analogue from a fungicolous
 Hymenopsis sp.
;
_journal_issue 3
_journal_name_full 'Journal of natural products'
_journal_page_first 404
_journal_page_last 408
_journal_paper_doi 10.1021/np900613d
_journal_volume 73
_journal_year 2010
_chemical_absolute_configuration unk
_chemical_formula_moiety 'C22 H32 O6, H2 O'
_chemical_formula_sum 'C22 H34 O7'
_chemical_formula_weight 410.49
_chemical_name_systematic
; 
 ? 
;
_space_group_IT_number 4
_symmetry_cell_setting monoclinic
_symmetry_space_group_name_Hall 'P 2yb'
_symmetry_space_group_name_H-M 'P 1 21 1'
_atom_sites_solution_hydrogens geom
_atom_sites_solution_primary direct
_atom_sites_solution_secondary difmap
_audit_creation_method SHELXL-97
_cell_angle_alpha 90.00
_cell_angle_beta 91.314(5)
_cell_angle_gamma 90.00
_cell_formula_units_Z 2
_cell_length_a 7.4736(8)
_cell_length_b 10.0105(11)
_cell_length_c 13.8215(14)
_cell_measurement_reflns_used 3504
_cell_measurement_temperature 200(2)
_cell_measurement_theta_max 27.5
_cell_measurement_theta_min 1.0
_cell_volume 1033.78(19)
_computing_cell_refinement 'HKL Scalepack (Otwinowski & Minor, 1997)'
_computing_data_collection 'Collect (Nonius BV, 1997-2000)'
_computing_data_reduction 'HKL Denzo, Scalepack (Otwinowski & Minor, 1997'
_computing_molecular_graphics 'SHELXTL v6.1 (Sheldrick, 1997)'
_computing_publication_material 'SHELXTL v6.1 (Sheldrick, 1997)'
_computing_structure_refinement 'SHELXTL v6.1 (Sheldrick, 1997)'
_computing_structure_solution 'SHELXTL v6.1 (Sheldrick, 1997)'
_diffrn_ambient_temperature 200(2)
_diffrn_detector_area_resol_mean 9
_diffrn_measured_fraction_theta_full 0.995
_diffrn_measured_fraction_theta_max 0.995
_diffrn_measurement_device_type 'Nonius KappaCCD'
_diffrn_measurement_method 'CCD phi and omega scans'
_diffrn_radiation_monochromator graphite
_diffrn_radiation_source 'fine-focus sealed tube'
_diffrn_radiation_type MoK\a
_diffrn_radiation_wavelength 0.71073
_diffrn_reflns_av_R_equivalents 0.0441
_diffrn_reflns_av_sigmaI/netI 0.0383
_diffrn_reflns_limit_h_max 8
_diffrn_reflns_limit_h_min -8
_diffrn_reflns_limit_k_max 11
_diffrn_reflns_limit_k_min -11
_diffrn_reflns_limit_l_max 16
_diffrn_reflns_limit_l_min -16
_diffrn_reflns_number 15399
_diffrn_reflns_theta_full 25.1
_diffrn_reflns_theta_max 25.1
_diffrn_reflns_theta_min 3.1
_diffrn_standards_number 0
_exptl_absorpt_coefficient_mu 0.097
_exptl_absorpt_correction_T_max 0.9985
_exptl_absorpt_correction_T_min 0.9733
_exptl_absorpt_correction_type multi-scan
_exptl_absorpt_process_details 'HKL Scalepack (Otwinowski & Minor, 1997)'
_exptl_crystal_colour colorless
_exptl_crystal_density_diffrn 1.319
_exptl_crystal_density_method 'not measured'
_exptl_crystal_description plate
_exptl_crystal_F_000 444
_exptl_crystal_size_max 0.28
_exptl_crystal_size_mid 0.17
_exptl_crystal_size_min 0.02
_refine_diff_density_max 0.151
_refine_diff_density_min -0.189
_refine_diff_density_rms 0.040
_refine_ls_extinction_method none
_refine_ls_goodness_of_fit_ref 0.991
_refine_ls_hydrogen_treatment mixed
_refine_ls_matrix_type full
_refine_ls_number_parameters 268
_refine_ls_number_reflns 1936
_refine_ls_number_restraints 4
_refine_ls_restrained_S_all 0.990
_refine_ls_R_factor_all 0.0475
_refine_ls_R_factor_gt 0.0372
_refine_ls_shift/su_max 0.001
_refine_ls_shift/su_mean 0.000
_refine_ls_structure_factor_coef Fsqd
_refine_ls_weighting_details 'calc w=1/[\s^2^(Fo^2^)+(0.0562P)^2^+0.1786P] where P=(Fo^2^+2Fc^2^)/3'
_refine_ls_weighting_scheme calc
_refine_ls_wR_factor_gt 0.0866
_refine_ls_wR_factor_ref 0.0924
_reflns_number_gt 1689
_reflns_number_total 1936
_reflns_threshold_expression >2sigma(I)
_cod_data_source_file np900613d_si_002.cif
_cod_data_source_block glo610
_cod_depositor_comments
;
The following automatic conversions were performed:

'_symmetry_cell_setting' value 'Monoclinic' changed to 'monoclinic'
according to /home/saulius/struct/CIF-dictionaries/cif_core.dic
dictionary named 'cif_core.dic' version 2.4.2 from 2011-04-26.

Automatic conversion script
Id: cif_fix_values 1715 2011-07-08 13:25:40Z adriana 
;
_cod_original_sg_symbol_H-M 'P 21'
_cod_database_code 1502830

loop_
_symmetry_equiv_pos_as_xyz
'x, y, z'
'-x, y+1/2, -z'

loop_
_atom_site_label
_atom_site_type_symbol
_atom_site_fract_x
_atom_site_fract_y
_atom_site_fract_z
_atom_site_U_iso_or_equiv
_atom_site_adp_type
_atom_site_occupancy
_atom_site_symmetry_multiplicity
_atom_site_calc_flag
_atom_site_refinement_flags
C1 C 0.3850(4) 0.6466(4) 0.4121(2) 0.0334(7) Uani 1 1 d .
H1A H 0.5093 0.6681 0.4330 0.040 Uiso 1 1 calc R
H1B H 0.3613 0.5527 0.4303 0.040 Uiso 1 1 calc R
C2 C 0.3687(4) 0.6598(4) 0.3021(2) 0.0391(8) Uani 1 1 d .
H2A H 0.4533 0.5976 0.2713 0.047 Uiso 1 1 calc R
H2B H 0.3998 0.7519 0.2826 0.047 Uiso 1 1 calc R
C3 C 0.1773(4) 0.6274(4) 0.2682(2) 0.0316(7) Uani 1 1 d .
H3A H 0.1504 0.5334 0.2847 0.038 Uiso 1 1 calc R
H3B H 0.1688 0.6362 0.1969 0.038 Uiso 1 1 calc R
C4 C 0.0359(4) 0.7184(3) 0.3136(2) 0.0261(6) Uani 1 1 d .
C5 C 0.0628(4) 0.7174(3) 0.4254(2) 0.0251(6) Uani 1 1 d .
H5 H 0.0295 0.6249 0.4455 0.030 Uiso 1 1 calc R
C6 C -0.0672(4) 0.8090(4) 0.4786(2) 0.0371(8) Uani 1 1 d .
H6A H -0.0496 0.9022 0.4569 0.044 Uiso 1 1 calc R
H6B H -0.1916 0.7829 0.4613 0.044 Uiso 1 1 calc R
C7 C -0.0410(4) 0.8022(3) 0.5862(2) 0.0330(7) Uani 1 1 d .
H7 H -0.1328 0.8376 0.6251 0.040 Uiso 1 1 calc R
C8 C 0.1022(4) 0.7499(3) 0.6310(2) 0.0267(6) Uani 1 1 d .
C9 C 0.2575(4) 0.6938(3) 0.5747(2) 0.0256(6) Uani 1 1 d .
H9 H 0.2407 0.5947 0.5740 0.031 Uiso 1 1 calc R
C10 C 0.2562(4) 0.7379(3) 0.4666(2) 0.0257(6) Uani 1 1 d .
C11 C 0.4387(4) 0.7191(3) 0.6282(2) 0.0276(7) Uani 1 1 d .
H11A H 0.5348 0.6693 0.5958 0.033 Uiso 1 1 calc R
H11B H 0.4681 0.8154 0.6260 0.033 Uiso 1 1 calc R
C12 C 0.1073(4) 0.7319(3) 0.7401(2) 0.0282(7) Uani 1 1 d .
H12A H 0.0651 0.6406 0.7551 0.034 Uiso 1 1 calc R
H12B H 0.0222 0.7957 0.7686 0.034 Uiso 1 1 calc R
C13 C 0.0397(5) 0.8564(3) 0.2656(3) 0.0416(8) Uani 1 1 d .
H13A H 0.0226 0.8464 0.1954 0.062 Uiso 1 1 calc R
H13B H 0.1554 0.8992 0.2795 0.062 Uiso 1 1 calc R
H13C H -0.0564 0.9118 0.2911 0.062 Uiso 1 1 calc R
C14 C -0.1482(4) 0.6583(3) 0.2904(2) 0.0307(7) Uani 1 1 d .
H14A H -0.1645 0.5771 0.3302 0.037 Uiso 1 1 calc R
H14B H -0.2418 0.7233 0.3081 0.037 Uiso 1 1 calc R
O14 O -0.1705(3) 0.6240(2) 0.18974(14) 0.0323(5) Uani 1 1 d .
H14C H -0.2459 0.6755 0.1635 0.048 Uiso 1 1 calc R
C15 C 0.3182(5) 0.8845(4) 0.4591(3) 0.0396(8) Uani 1 1 d .
H15A H 0.4402 0.8927 0.4860 0.059 Uiso 1 1 calc R
H15B H 0.2376 0.9418 0.4956 0.059 Uiso 1 1 calc R
H15C H 0.3162 0.9120 0.3911 0.059 Uiso 1 1 calc R
C1' C 0.2900(4) 0.7520(3) 0.7883(2) 0.0247(6) Uani 1 1 d .
O1' O 0.3545(3) 0.8861(2) 0.78350(16) 0.0317(5) Uani 1 1 d .
H1' H 0.2708 0.9393 0.7951 0.048 Uiso 1 1 calc R
C2' C 0.2849(4) 0.7177(3) 0.8948(2) 0.0285(7) Uani 1 1 d .
H2' H 0.2148 0.7810 0.9351 0.034 Uiso 1 1 calc R
O2' O 0.2703(3) 0.5775(2) 0.92209(15) 0.0315(5) Uani 1 1 d .
C3' C 0.4352(4) 0.6515(3) 0.9459(2) 0.0293(7) Uani 1 1 d .
C4' C 0.5982(4) 0.6087(3) 0.8915(2) 0.0273(6) Uani 1 1 d .
H4' H 0.6985 0.6709 0.9090 0.033 Uiso 1 1 calc R
O4' O 0.6484(3) 0.4768(2) 0.92259(16) 0.0342(5) Uani 1 1 d .
H4'A H 0.7453 0.4805 0.9545 0.051 Uiso 1 1 calc R
C5' C 0.5761(4) 0.6075(3) 0.7832(2) 0.0280(6) Uani 1 1 d .
H5' H 0.6897 0.6003 0.7466 0.034 Uiso 1 1 calc R
O5' O 0.4271(3) 0.5306(2) 0.74431(16) 0.0308(5) Uani 1 1 d .
C6' C 0.4280(4) 0.6744(3) 0.7318(2) 0.0251(7) Uani 1 1 d .
C7' C 0.4598(4) 0.6691(3) 1.0537(2) 0.0341(7) Uani 1 1 d .
H7'A H 0.3462 0.7007 1.0812 0.041 Uiso 1 1 calc R
H7'B H 0.4896 0.5818 1.0836 0.041 Uiso 1 1 calc R
O7' O 0.5980(3) 0.7622(2) 1.07675(16) 0.0377(6) Uani 1 1 d .
H7'C H 0.5535 0.8387 1.0831 0.057 Uiso 1 1 calc R
O20 O -0.0375(3) 0.4935(3) 0.02518(18) 0.0441(6) Uani 1 1 d D
H20B H 0.056(3) 0.523(4) 0.000(2) 0.066 Uiso 1 1 d D
H20A H -0.044(5) 0.527(4) 0.0808(15) 0.066 Uiso 1 1 d D

loop_
_atom_site_aniso_label
_atom_site_aniso_U_11
_atom_site_aniso_U_22
_atom_site_aniso_U_33
_atom_site_aniso_U_23
_atom_site_aniso_U_13
_atom_site_aniso_U_12
C1 0.0251(15) 0.049(2) 0.0262(17) -0.0002(14) -0.0026(12) 0.0031(14)
C2 0.0282(16) 0.067(2) 0.0223(17) -0.0040(16) 0.0012(13) 0.0008(16)
C3 0.0298(15) 0.043(2) 0.0222(16) -0.0018(13) -0.0008(12) 0.0020(14)
C4 0.0242(15) 0.0282(16) 0.0257(16) 0.0028(12) -0.0020(12) -0.0010(12)
C5 0.0240(15) 0.0225(14) 0.0289(17) 0.0004(12) 0.0002(12) 0.0009(11)
C6 0.0360(18) 0.0411(19) 0.0337(19) -0.0076(15) -0.0080(14) 0.0126(14)
C7 0.0263(16) 0.0396(19) 0.0331(18) -0.0102(14) -0.0009(13) 0.0050(13)
C8 0.0273(15) 0.0270(16) 0.0257(16) -0.0052(12) -0.0012(12) -0.0024(12)
C9 0.0246(15) 0.0267(16) 0.0256(16) 0.0018(12) -0.0013(12) 0.0004(11)
C10 0.0262(15) 0.0277(17) 0.0231(16) 0.0012(12) -0.0026(12) -0.0026(12)
C11 0.0255(15) 0.0346(17) 0.0226(16) 0.0007(13) 0.0005(11) 0.0017(12)
C12 0.0226(15) 0.0327(18) 0.0294(17) -0.0028(13) 0.0012(12) 0.0009(12)
C13 0.058(2) 0.0293(18) 0.037(2) 0.0083(14) -0.0110(17) -0.0073(15)
C14 0.0283(16) 0.0392(17) 0.0244(17) 0.0005(13) -0.0037(12) -0.0034(13)
O14 0.0311(11) 0.0399(13) 0.0256(11) -0.0010(9) -0.0073(8) -0.0018(9)
C15 0.046(2) 0.0355(19) 0.037(2) 0.0087(15) -0.0112(16) -0.0106(15)
C1' 0.0290(15) 0.0198(15) 0.0252(16) -0.0011(11) -0.0004(12) 0.0002(11)
O1' 0.0346(11) 0.0227(11) 0.0378(13) -0.0024(9) 0.0018(9) -0.0006(9)
C2' 0.0342(17) 0.0243(16) 0.0272(17) -0.0013(12) 0.0029(13) 0.0014(13)
O2' 0.0325(11) 0.0307(12) 0.0313(13) 0.0038(9) 0.0020(9) -0.0039(9)
C3' 0.0316(16) 0.0285(16) 0.0277(17) 0.0003(13) -0.0023(12) -0.0021(13)
C4' 0.0289(15) 0.0250(15) 0.0280(16) 0.0019(13) -0.0043(12) 0.0013(12)
O4' 0.0343(12) 0.0289(12) 0.0389(13) 0.0053(10) -0.0096(9) 0.0044(9)
C5' 0.0248(14) 0.0282(15) 0.0309(16) -0.0034(13) -0.0021(12) 0.0043(12)
O5' 0.0363(12) 0.0247(11) 0.0312(12) -0.0029(9) -0.0023(9) 0.0030(9)
C6' 0.0280(16) 0.0234(16) 0.0240(17) -0.0022(12) -0.0005(12) 0.0006(11)
C7' 0.0378(18) 0.0356(18) 0.0287(18) 0.0017(14) -0.0010(13) 0.0025(14)
O7' 0.0468(13) 0.0308(12) 0.0349(13) -0.0055(10) -0.0092(10) 0.0057(10)
O20 0.0374(14) 0.0569(17) 0.0380(15) -0.0028(12) 0.0022(10) -0.0106(12)

loop_
_atom_type_symbol
_atom_type_description
_atom_type_scat_dispersion_real
_atom_type_scat_dispersion_imag
_atom_type_scat_source
C C 0.0033 0.0016 'International Tables Vol C Tables 4.2.6.8 and 6.1.1.4'
H H 0.0000 0.0000 'International Tables Vol C Tables 4.2.6.8 and 6.1.1.4'
O O 0.0106 0.0060 'International Tables Vol C Tables 4.2.6.8 and 6.1.1.4'

loop_
_geom_angle_atom_site_label_1
_geom_angle_atom_site_label_2
_geom_angle_atom_site_label_3
_geom_angle
_geom_angle_publ_flag
C2 C1 C10 113.6(3) yes
C2 C1 H1A 108.8 ?
C10 C1 H1A 108.8 ?
C2 C1 H1B 108.8 ?
C10 C1 H1B 108.8 ?
H1A C1 H1B 107.7 ?
C1 C2 C3 109.8(3) yes
C1 C2 H2A 109.7 ?
C3 C2 H2A 109.7 ?
C1 C2 H2B 109.7 ?
C3 C2 H2B 109.7 ?
H2A C2 H2B 108.2 ?
C2 C3 C4 113.3(3) yes
C2 C3 H3A 108.9 ?
C4 C3 H3A 108.9 ?
C2 C3 H3B 108.9 ?
C4 C3 H3B 108.9 ?
H3A C3 H3B 107.7 ?
C14 C4 C13 106.8(3) yes
C14 C4 C3 107.7(3) yes
C13 C4 C3 109.7(3) yes
C14 C4 C5 107.5(2) yes
C13 C4 C5 115.7(3) yes
C3 C4 C5 109.1(2) yes
C6 C5 C4 113.8(2) yes
C6 C5 C10 109.8(2) yes
C4 C5 C10 117.5(2) yes
C6 C5 H5 104.8 ?
C4 C5 H5 104.8 ?
C10 C5 H5 104.8 ?
C7 C6 C5 112.3(3) yes
C7 C6 H6A 109.1 ?
C5 C6 H6A 109.1 ?
C7 C6 H6B 109.1 ?
C5 C6 H6B 109.1 ?
H6A C6 H6B 107.9 ?
C8 C7 C6 124.4(3) yes
C8 C7 H7 117.8 ?
C6 C7 H7 117.8 ?
C7 C8 C12 120.7(3) yes
C7 C8 C9 121.5(3) yes
C12 C8 C9 117.6(2) yes
C8 C9 C11 111.4(2) yes
C8 C9 C10 113.5(2) yes
C11 C9 C10 113.5(2) yes
C8 C9 H9 105.9 ?
C11 C9 H9 105.9 ?
C10 C9 H9 105.9 ?
C1 C10 C15 109.9(3) yes
C1 C10 C5 109.2(2) yes
C15 C10 C5 112.3(2) yes
C1 C10 C9 108.1(2) yes
C15 C10 C9 109.8(3) yes
C5 C10 C9 107.4(2) yes
C6' C11 C9 110.0(2) yes
C6' C11 H11A 109.7 ?
C9 C11 H11A 109.7 ?
C6' C11 H11B 109.7 ?
C9 C11 H11B 109.7 ?
H11A C11 H11B 108.2 ?
C8 C12 C1' 115.0(2) yes
C8 C12 H12A 108.5 ?
C1' C12 H12A 108.5 ?
C8 C12 H12B 108.5 ?
C1' C12 H12B 108.5 ?
H12A C12 H12B 107.5 ?
C4 C13 H13A 109.5 ?
C4 C13 H13B 109.5 ?
H13A C13 H13B 109.5 ?
C4 C13 H13C 109.5 ?
H13A C13 H13C 109.5 ?
H13B C13 H13C 109.5 ?
O14 C14 C4 112.3(2) yes
O14 C14 H14A 109.1 ?
C4 C14 H14A 109.1 ?
O14 C14 H14B 109.1 ?
C4 C14 H14B 109.1 ?
H14A C14 H14B 107.9 ?
C14 O14 H14C 109.5 ?
C10 C15 H15A 109.5 ?
C10 C15 H15B 109.5 ?
H15A C15 H15B 109.5 ?
C10 C15 H15C 109.5 ?
H15A C15 H15C 109.5 ?
H15B C15 H15C 109.5 ?
O1' C1' C2' 106.0(2) yes
O1' C1' C12 113.9(2) yes
C2' C1' C12 110.8(2) yes
O1' C1' C6' 102.9(2) yes
C2' C1' C6' 114.6(2) yes
C12 C1' C6' 108.6(2) yes
C1' O1' H1' 109.5 ?
O2' C2' C3' 60.20(19) yes
O2' C2' C1' 118.3(2) yes
C3' C2' C1' 122.2(3) yes
O2' C2' H2' 115.0 ?
C3' C2' H2' 115.0 ?
C1' C2' H2' 115.0 ?
C2' O2' C3' 60.31(19) yes
O2' C3' C2' 59.49(18) yes
O2' C3' C7' 111.3(2) yes
C2' C3' C7' 119.8(3) yes
O2' C3' C4' 115.4(2) yes
C2' C3' C4' 120.4(3) yes
C7' C3' C4' 116.4(3) yes
O4' C4' C5' 108.3(2) yes
O4' C4' C3' 108.7(2) yes
C5' C4' C3' 115.3(2) yes
O4' C4' H4' 108.1 ?
C5' C4' H4' 108.1 ?
C3' C4' H4' 108.1 ?
C4' O4' H4'A 109.5 ?
O5' C5' C6' 59.72(18) yes
O5' C5' C4' 116.1(2) yes
C6' C5' C4' 123.0(3) yes
O5' C5' H5' 115.4 ?
C6' C5' H5' 115.4 ?
C4' C5' H5' 115.4 ?
C5' O5' C6' 60.70(19) yes
O5' C6' C5' 59.58(19) yes
O5' C6' C11 114.2(3) yes
C5' C6' C11 122.8(3) yes
O5' C6' C1' 116.1(3) yes
C5' C6' C1' 119.9(3) yes
C11 C6' C1' 112.8(2) yes
O7' C7' C3' 111.7(3) yes
O7' C7' H7'A 109.3 ?
C3' C7' H7'A 109.3 ?
O7' C7' H7'B 109.3 ?
C3' C7' H7'B 109.3 ?
H7'A C7' H7'B 107.9 ?
C7' O7' H7'C 109.5 ?
H20B O20 H20A 107.5(17) ?

loop_
_geom_bond_atom_site_label_1
_geom_bond_atom_site_label_2
_geom_bond_distance
_geom_bond_publ_flag
C1 C2 1.529(4) yes
C1 C10 1.537(4) yes
C1 H1A 0.9900 ?
C1 H1B 0.9900 ?
C2 C3 1.530(4) yes
C2 H2A 0.9900 ?
C2 H2B 0.9900 ?
C3 C4 1.539(4) yes
C3 H3A 0.9900 ?
C3 H3B 0.9900 ?
C4 C14 1.529(4) yes
C4 C13 1.534(4) yes
C4 C5 1.553(4) yes
C5 C6 1.536(4) yes
C5 C10 1.555(4) yes
C5 H5 1.0000 ?
C6 C7 1.497(5) yes
C6 H6A 0.9900 ?
C6 H6B 0.9900 ?
C7 C8 1.332(4) yes
C7 H7 0.9500 ?
C8 C12 1.518(4) yes
C8 C9 1.520(4) yes
C9 C11 1.549(4) yes
C9 C10 1.557(4) yes
C9 H9 1.0000 ?
C10 C15 1.543(4) yes
C11 C6' 1.504(4) yes
C11 H11A 0.9900 ?
C11 H11B 0.9900 ?
C12 C1' 1.519(4) yes
C12 H12A 0.9900 ?
C12 H12B 0.9900 ?
C13 H13A 0.9800 ?
C13 H13B 0.9800 ?
C13 H13C 0.9800 ?
C14 O14 1.440(4) yes
C14 H14A 0.9900 ?
C14 H14B 0.9900 ?
O14 H14C 0.8400 ?
C15 H15A 0.9800 ?
C15 H15B 0.9800 ?
C15 H15C 0.9800 ?
C1' O1' 1.428(4) yes
C1' C2' 1.513(4) yes
C1' C6' 1.522(4) yes
O1' H1' 0.8400 ?
C2' O2' 1.458(4) yes
C2' C3' 1.470(4) yes
C2' H2' 1.0000 ?
O2' C3' 1.469(4) yes
C3' C7' 1.509(4) yes
C3' C4' 1.509(4) yes
C4' O4' 1.435(4) yes
C4' C5' 1.502(4) yes
C4' H4' 1.0000 ?
O4' H4'A 0.8400 ?
C5' O5' 1.447(4) yes
C5' C6' 1.463(4) yes
C5' H5' 1.0000 ?
O5' C6' 1.449(4) yes
C7' O7' 1.421(4) yes
C7' H7'A 0.9900 ?
C7' H7'B 0.9900 ?
O7' H7'C 0.8400 ?
O20 H20B 0.838(10) ?
O20 H20A 0.842(10) ?

loop_
_geom_hbond_atom_site_label_D
_geom_hbond_atom_site_label_H
_geom_hbond_atom_site_label_A
_geom_hbond_site_symmetry_A
_geom_hbond_distance_DH
_geom_hbond_distance_HA
_geom_hbond_distance_DA
_geom_hbond_angle_DHA
_geom_hbond_publ_flag
O14 H14C O7' 1_454 0.84 1.87 2.687(3) 165 yes
O1' H1' O14 2_556 0.84 2.01 2.779(3) 152 yes
O4' H4'A O20 1_656 0.84 1.88 2.720(3) 179 yes
O7' H7'C O4' 2_657 0.84 2.05 2.830(3) 155 yes
O20 H20A O14 . 0.84 2.04 2.824(3) 154 yes
O20 H20B O2' 1_554 0.84 2.03 2.860(3) 171 yes

loop_
_geom_torsion_atom_site_label_1
_geom_torsion_atom_site_label_2
_geom_torsion_atom_site_label_3
_geom_torsion_atom_site_label_4
_geom_torsion
C10 C1 C2 C3 -58.4(4)
C1 C2 C3 C4 58.7(4)
C2 C3 C4 C14 -168.7(3)
C2 C3 C4 C13 75.4(3)
C2 C3 C4 C5 -52.3(3)
C14 C4 C5 C6 -65.4(3)
C13 C4 C5 C6 53.8(4)
C3 C4 C5 C6 178.0(3)
C14 C4 C5 C10 164.3(3)
C13 C4 C5 C10 -76.5(3)
C3 C4 C5 C10 47.7(3)
C4 C5 C6 C7 178.2(3)
C10 C5 C6 C7 -47.7(4)
C5 C6 C7 C8 15.1(5)
C6 C7 C8 C12 -172.4(3)
C6 C7 C8 C9 1.4(5)
C7 C8 C9 C11 145.2(3)
C12 C8 C9 C11 -40.7(4)
C7 C8 C9 C10 15.7(4)
C12 C8 C9 C10 -170.2(2)
C2 C1 C10 C15 -71.9(3)
C2 C1 C10 C5 51.6(3)
C2 C1 C10 C9 168.3(3)
C6 C5 C10 C1 -179.5(3)
C4 C5 C10 C1 -47.3(3)
C6 C5 C10 C15 -57.4(3)
C4 C5 C10 C15 74.8(3)
C6 C5 C10 C9 63.4(3)
C4 C5 C10 C9 -164.4(2)
C8 C9 C10 C1 -164.8(3)
C11 C9 C10 C1 66.8(3)
C8 C9 C10 C15 75.4(3)
C11 C9 C10 C15 -53.0(3)
C8 C9 C10 C5 -47.0(3)
C11 C9 C10 C5 -175.4(2)
C8 C9 C11 C6' 50.2(3)
C10 C9 C11 C6' 179.7(2)
C7 C8 C12 C1' -145.3(3)
C9 C8 C12 C1' 40.6(4)
C13 C4 C14 O14 69.5(3)
C3 C4 C14 O14 -48.3(3)
C5 C4 C14 O14 -165.8(2)
C8 C12 C1' O1' 66.6(3)
C8 C12 C1' C2' -174.0(2)
C8 C12 C1' C6' -47.3(3)
O1' C1' C2' O2' -164.0(2)
C12 C1' C2' O2' 72.0(3)
C6' C1' C2' O2' -51.3(4)
O1' C1' C2' C3' -93.1(3)
C12 C1' C2' C3' 142.9(3)
C6' C1' C2' C3' 19.5(4)
C1' C2' O2' C3' 113.0(3)
C2' O2' C3' C7' 112.9(3)
C2' O2' C3' C4' -111.7(3)
C1' C2' C3' O2' -106.5(3)
O2' C2' C3' C7' -98.6(3)
C1' C2' C3' C7' 154.9(3)
O2' C2' C3' C4' 103.3(3)
C1' C2' C3' C4' -3.2(4)
O2' C3' C4' O4' -67.9(3)
C2' C3' C4' O4' -136.0(3)
C7' C3' C4' O4' 65.2(3)
O2' C3' C4' C5' 53.8(4)
C2' C3' C4' C5' -14.3(4)
C7' C3' C4' C5' -173.1(3)
O4' C4' C5' O5' 67.8(3)
C3' C4' C5' O5' -54.1(4)
O4' C4' C5' C6' 137.3(3)
C3' C4' C5' C6' 15.3(4)
C4' C5' O5' C6' 114.6(3)
C5' O5' C6' C11 115.2(3)
C5' O5' C6' C1' -110.9(3)
C4' C5' C6' O5' -103.2(3)
O5' C5' C6' C11 -100.7(3)
C4' C5' C6' C11 156.0(3)
O5' C5' C6' C1' 104.6(3)
C4' C5' C6' C1' 1.4(4)
C9 C11 C6' O5' 72.9(3)
C9 C11 C6' C5' 141.1(3)
C9 C11 C6' C1' -62.6(3)
O1' C1' C6' O5' 164.5(2)
C2' C1' C6' O5' 50.0(3)
C12 C1' C6' O5' -74.5(3)
O1' C1' C6' C5' 96.1(3)
C2' C1' C6' C5' -18.4(4)
C12 C1' C6' C5' -142.9(3)
O1' C1' C6' C11 -61.0(3)
C2' C1' C6' C11 -175.5(3)
C12 C1' C6' C11 60.0(3)
O2' C3' C7' O7' -168.4(2)
C2' C3' C7' O7' -102.3(3)
C4' C3' C7' O7' 56.7(4)
